data_7101845
loop_
_publ_author_name
'Ashley, Andrew E'
'Cowley, Andrew R'
'O'Hare, Dermot'

_publ_section_title
;
 The hexamethylpentalene dianion and other reagents for organometallic
 pentalene chemistry.
;
_journal_issue 15
_journal_name_full 'Chemical communications (Cambridge, England)'
_journal_page_first 1512
_journal_page_last 1514
_journal_paper_doi 10.1039/b702150j
_journal_year 2007
_chemical_compound_source
;
synthesis as described
;
_chemical_formula_moiety ' C26 H50 Li2 N4 '
_chemical_formula_sum 'C26 H50 Li2 N4'
_chemical_formula_weight 432.58
_chemical_name_systematic
;
?
;
_space_group_IT_number 14
_symmetry_cell_setting monoclinic
_symmetry_space_group_name_Hall '-P 2yn'
_symmetry_space_group_name_H-M 'P 1 21/n 1'
_atom_sites_solution_hydrogens geom
_atom_sites_solution_primary direct
_cell_angle_alpha 90
_cell_angle_beta 90.8093(7)
_cell_angle_gamma 90
_cell_formula_units_Z 2
_cell_length_a 10.8575(2)
_cell_length_b 9.3133(2)
_cell_length_c 14.1063(3)
_cell_measurement_reflns_used 14757
_cell_measurement_temperature 150
_cell_measurement_theta_max 28
_cell_measurement_theta_min 5
_cell_volume 1426.27(5)
_computing_cell_refinement
;
KappaCCD software 'DENZO' (Otwinowski & Minor, 1996)
;
_computing_data_collection
;
KappaCCD software 'Collect' (Nonius, 2000)
;
_computing_data_reduction
;
KappaCCD software 'DENZO' (Otwinowski & Minor, 1996)
;
_computing_publication_material
;
CRYSTALS (Watkin et al, 2001)
;
_computing_structure_refinement
;
CRYSTALS (Watkin et al, 2001)
;
_computing_structure_solution 'SIR92 (Giacovazzo et al, 1992)'
_diffrn_ambient_temperature 150
_diffrn_measured_fraction_theta_full 0.999
_diffrn_measured_fraction_theta_max 0.999
_diffrn_measurement_device_type
;
Nonius KappaCCD
;
_diffrn_measurement_method \w
_diffrn_radiation_monochromator graphite
_diffrn_radiation_type 'Mo K\a'
_diffrn_radiation_wavelength 0.71073
_diffrn_reflns_av_R_equivalents 0.033
_diffrn_reflns_limit_h_max 14
_diffrn_reflns_limit_h_min -14
_diffrn_reflns_limit_k_max 9
_diffrn_reflns_limit_k_min -12
_diffrn_reflns_limit_l_max 18
_diffrn_reflns_limit_l_min -18
_diffrn_reflns_number 14757
_diffrn_reflns_theta_full 27.475
_diffrn_reflns_theta_max 27.475
_diffrn_reflns_theta_min 5.186
_diffrn_standards_decay_% 0.00
_diffrn_standards_interval_count 0
_diffrn_standards_interval_time 0
_diffrn_standards_number 0
_exptl_absorpt_coefficient_mu 0.058
_exptl_absorpt_correction_T_max 0.99
_exptl_absorpt_correction_T_min 0.98
_exptl_absorpt_correction_type multi-scan
_exptl_absorpt_process_details
;
Denzo/Scalepack (Otwinowski & Minor, 1996)
;
_exptl_crystal_colour ' orange '
_exptl_crystal_density_diffrn 1.007
_exptl_crystal_description ' prism '
_exptl_crystal_F_000 480
_exptl_crystal_size_max 0.40
_exptl_crystal_size_mid 0.22
_exptl_crystal_size_min 0.18
_exptl_crystal_thermal_history
;
The material was crystallised at ambient temperature. A suitable crystal
was cooled rapidly to 150K for single-crystal X-ray diffraction analysis.
;
_refine_diff_density_max 0.63
_refine_diff_density_min -0.35
_refine_ls_extinction_method None
_refine_ls_goodness_of_fit_ref 1.0173
_refine_ls_hydrogen_treatment mixed
_refine_ls_matrix_type full
_refine_ls_number_parameters 181
_refine_ls_number_reflns 2297
_refine_ls_number_restraints 27
_refine_ls_R_factor_all 0.0934
_refine_ls_R_factor_gt 0.0709
_refine_ls_shift/su_max 0.017615
_refine_ls_structure_factor_coef F
_refine_ls_weighting_details
;
Method, part 1, Chebychev polynomial, (Watkin, 1994, Prince, 1982)
[weight] = 1.0/[A~0~*T~0~(x)+A~1~*T~1~(x) ... +A~n-1~]*T~n-1~(x)]
where A~i~ are the Chebychev coefficients listed below and x= Fcalc/Fmax
Method = Robust Weighting (Prince, 1982)
W = [weight] * [1-(deltaF/6*sigmaF)^2^]^2^
A~i~ are:
1.85 1.58 1.10
;
_refine_ls_weighting_scheme calc
_refine_ls_wR_factor_all 0.1117
_refine_ls_wR_factor_gt 0.0961
_refine_ls_wR_factor_ref 0.0961
_reflns_limit_h_max 14
_reflns_limit_h_min -14
_reflns_limit_k_max 12
_reflns_limit_k_min 0
_reflns_limit_l_max 18
_reflns_limit_l_min 0
_reflns_number_gt 2297
_reflns_number_total 3232
_reflns_threshold_expression I>3.00u(I)
_cod_data_source_file b702150j.txt
_cod_data_source_block arc1441
_cod_depositor_comments
;
The following automatic conversions were performed:
'_symmetry_cell_setting' value 'Monoclinic' changed to 'monoclinic'
according to '/home/saulius/struct/CIF-dictionaries/cif_core.dic'
dictionary named 'cif_core.dic' version 2.4.1 from 2010-06-29.

Automatic conversion script
Id: cif_fix_enum 1527 2010-12-29 10:47:43Z saulius 
;
_cod_original_sg_symbol_H-M 'P 1 21/n 1 '
_cod_original_formula_sum ' C26 H50 Li2 N4 '
_cod_database_code 7101845

loop_
_symmetry_equiv_pos_as_xyz
x,y,z
-x,-y,-z
-x+1/2,y+1/2,-z+1/2
x+1/2,-y+1/2,z+1/2

loop_
_atom_site_label
_atom_site_type_symbol
_atom_site_fract_x
_atom_site_fract_y
_atom_site_fract_z
_atom_site_U_iso_or_equiv
_atom_site_occupancy
_atom_site_adp_type
_atom_site_refinement_flags_posn
Li1 Li 0.6378(3) 0.3415(3) 0.4736(2) 0.0319 1.0000 Uani .
C1 C 0.55369(18) 0.4159(2) 0.60785(12) 0.0332 1.0000 Uani D
C2 C 0.66283(17) 0.4958(2) 0.59147(14) 0.0359 1.0000 Uani D
C3 C 0.65313(16) 0.57397(19) 0.50548(14) 0.0324 1.0000 Uani D
C4 C 0.53071(15) 0.54889(17) 0.46832(12) 0.0265 1.0000 Uani .
C5 C 0.5270(3) 0.3246(3) 0.69310(16) 0.0521 1.0000 Uani D
C6 C 0.7717(2) 0.5054(3) 0.65888(19) 0.0587 1.0000 Uani D
C7 C 0.7487(2) 0.6734(3) 0.4665(2) 0.0519 1.0000 Uani D
N1 N 0.79323(15) 0.19223(19) 0.48149(13) 0.0422 1.0000 Uani .
C8 C 0.7645(2) 0.0775(3) 0.4135(2) 0.0613 1.0000 Uani .
C9 C 0.6999(2) 0.1280(3) 0.32726(19) 0.0574 1.0000 Uani .
N2 N 0.59175(15) 0.21698(18) 0.34904(12) 0.0388 1.0000 Uani .
C10 C 0.9004(2) 0.2734(4) 0.4538(3) 0.0698 1.0000 Uani .
C11 C 0.8119(3) 0.1264(3) 0.5745(2) 0.0662 1.0000 Uani .
C12 C 0.4838(3) 0.1358(3) 0.37551(18) 0.0573 1.0000 Uani .
C13 C 0.5605(3) 0.3002(3) 0.26447(17) 0.0569 1.0000 Uani .
H51 H 0.474(3) 0.378(3) 0.741(2) 0.087(10) 1.0000 Uiso D
H52 H 0.602(3) 0.288(4) 0.722(2) 0.101(12) 1.0000 Uiso D
H53 H 0.481(3) 0.242(3) 0.678(2) 0.076(10) 1.0000 Uiso D
H61 H 0.768(3) 0.592(4) 0.699(3) 0.112(14) 1.0000 Uiso D
H62 H 0.853(3) 0.503(3) 0.6259(19) 0.063(8) 1.0000 Uiso D
H63 H 0.768(3) 0.426(4) 0.705(3) 0.106(14) 1.0000 Uiso D
H71 H 0.761(3) 0.756(4) 0.509(2) 0.087(11) 1.0000 Uiso D
H72 H 0.718(3) 0.716(4) 0.403(2) 0.099(12) 1.0000 Uiso D
H73 H 0.830(3) 0.627(4) 0.459(3) 0.131(16) 1.0000 Uiso D
H81 H 0.8434 0.0311 0.3945 0.0734 1.0000 Uiso .
H82 H 0.7112 0.0051 0.4455 0.0734 1.0000 Uiso .
H91 H 0.7584 0.1862 0.2889 0.0688 1.0000 Uiso .
H92 H 0.6721 0.0427 0.2896 0.0688 1.0000 Uiso .
H101 H 0.9173 0.3504 0.5017 0.0840 1.0000 Uiso .
H102 H 0.9732 0.2078 0.4505 0.0840 1.0000 Uiso .
H103 H 0.8850 0.3179 0.3903 0.0840 1.0000 Uiso .
H111 H 0.8317 0.2026 0.6223 0.0793 1.0000 Uiso .
H112 H 0.8817 0.0565 0.5717 0.0793 1.0000 Uiso .
H113 H 0.7352 0.0750 0.5933 0.0793 1.0000 Uiso .
H121 H 0.4147 0.2034 0.3891 0.0688 1.0000 Uiso .
H122 H 0.5030 0.0776 0.4334 0.0688 1.0000 Uiso .
H123 H 0.4591 0.0705 0.3223 0.0688 1.0000 Uiso .
H131 H 0.4872 0.3618 0.2773 0.0683 1.0000 Uiso .
H132 H 0.6319 0.3624 0.2474 0.0683 1.0000 Uiso .
H133 H 0.5411 0.2334 0.2108 0.0683 1.0000 Uiso .

loop_
_atom_site_aniso_label
_atom_site_aniso_U_11
_atom_site_aniso_U_22
_atom_site_aniso_U_33
_atom_site_aniso_U_23
_atom_site_aniso_U_13
_atom_site_aniso_U_12
Li1 0.0315(14) 0.0324(15) 0.0319(14) -0.0032(12) 0.0003(11) 0.0015(12)
C1 0.0385(9) 0.0351(9) 0.0261(8) -0.0004(7) 0.0007(7) 0.0095(7)
C2 0.0310(9) 0.0404(10) 0.0361(9) -0.0104(8) -0.0068(7) 0.0068(7)
C3 0.0267(8) 0.0303(9) 0.0403(9) -0.0056(7) 0.0020(7) -0.0009(6)
C4 0.0254(8) 0.0264(8) 0.0276(7) 0.0000(7) 0.0026(6) 0.0029(6)
C5 0.0671(15) 0.0548(14) 0.0347(10) 0.0146(10) 0.0094(10) 0.0188(12)
C6 0.0458(13) 0.0760(18) 0.0536(13) -0.0276(13) -0.0222(11) 0.0175(12)
C7 0.0384(11) 0.0428(12) 0.0750(16) -0.0066(11) 0.0143(11) -0.0115(9)
N1 0.0366(9) 0.0466(10) 0.0432(9) -0.0096(7) -0.0061(7) 0.0109(7)
C8 0.0602(14) 0.0575(14) 0.0657(15) -0.0243(12) -0.0177(12) 0.0272(12)
C9 0.0529(13) 0.0613(15) 0.0577(13) -0.0218(12) -0.0080(11) 0.0179(11)
N2 0.0362(8) 0.0394(9) 0.0406(9) -0.0112(7) -0.0056(7) 0.0066(6)
C10 0.0441(13) 0.0727(18) 0.093(2) -0.0188(16) 0.0138(13) 0.0012(12)
C11 0.0776(17) 0.0639(16) 0.0567(14) 0.0013(13) -0.0100(13) 0.0248(14)
C12 0.0681(15) 0.0504(13) 0.0536(13) -0.0055(11) 0.0051(11) -0.0133(12)
C13 0.0700(16) 0.0602(15) 0.0405(12) -0.0037(11) 0.0048(10) 0.0049(12)

loop_
_atom_type_symbol
_atom_type_scat_dispersion_real
_atom_type_scat_dispersion_imag
_atom_type_scat_Cromer_Mann_a1
_atom_type_scat_Cromer_Mann_b1
_atom_type_scat_Cromer_Mann_a2
_atom_type_scat_Cromer_Mann_b2
_atom_type_scat_Cromer_Mann_a3
_atom_type_scat_Cromer_Mann_b3
_atom_type_scat_Cromer_Mann_a4
_atom_type_scat_Cromer_Mann_b4
_atom_type_scat_Cromer_Mann_c
_atom_type_scat_source
'C ' 0.0033 0.0016 2.3100 20.8439 1.0200 10.2075 1.5886 0.5687 0.8650 51.6512 0.2156 International_Tables_Vol_IV_Table_2.2B
'H ' 0.0000 0.0000 0.4930 10.5109 0.3229 26.1257 0.1402 3.1424 0.0408 57.7998 0.0030 International_Tables_Vol_IV_Table_2.2B
'Li ' -0.0003 0.0001 1.1282 3.9546 0.7508 1.0524 0.6175 85.3905 0.4653 168.2610 0.0377 International_Tables_Vol_IV_Table_2.2B
'N ' 0.0061 0.0033 12.2126 0.0057 3.1322 9.8933 2.0125 28.9975 1.1663 0.5826 -11.5290 International_Tables_Vol_IV_Table_2.2B

loop_
_geom_angle_atom_site_label_1
_geom_angle_site_symmetry_1
_geom_angle_atom_site_label_2
_geom_angle_atom_site_label_3
_geom_angle_site_symmetry_3
_geom_angle
_geom_angle_publ_flag
C1 . Li1 C2 . 37.38(9) yes
C1 . Li1 C3 . 63.52(11) yes
C2 . Li1 C3 . 37.34(9) yes
C1 . Li1 C4 . 62.88(10) yes
C2 . Li1 C4 . 61.72(10) yes
C3 . Li1 C4 . 37.59(8) yes
C1 . Li1 C4 2_666 37.47(8) yes
C2 . Li1 C4 2_666 61.67(10) yes
C3 . Li1 C4 2_666 62.89(10) yes
C4 . Li1 C4 2_666 37.36(9) yes
C1 . Li1 N1 . 118.69(15) yes
C2 . Li1 N1 . 106.74(14) yes
C3 . Li1 N1 . 123.66(15) yes
C4 . Li1 N1 . 160.51(17) yes
C4 2_666 Li1 N1 . 153.73(16) yes
C1 . Li1 N2 . 140.12(16) yes
C2 . Li1 N2 . 170.39(17) yes
C3 . Li1 N2 . 134.89(16) yes
C4 . Li1 N2 . 108.67(14) yes
C4 2_666 Li1 N2 . 111.03(14) yes
N1 . Li1 N2 . 82.49(12) yes
Li1 . C1 C2 . 70.82(13) yes
Li1 . C1 C4 2_666 72.56(12) yes
C2 . C1 C4 2_666 106.41(16) yes
Li1 . C1 C5 . 126.24(16) yes
C2 . C1 C5 . 126.63(18) yes
C4 2_666 C1 C5 . 126.68(19) yes
Li1 . C2 C1 . 71.80(13) yes
Li1 . C2 C3 . 71.54(13) yes
C1 . C2 C3 . 110.87(16) yes
Li1 . C2 C6 . 126.83(16) yes
C1 . C2 C6 . 125.2(2) yes
C3 . C2 C6 . 123.8(2) yes
Li1 . C3 C2 . 71.12(13) yes
Li1 . C3 C4 . 72.64(12) yes
C2 . C3 C4 . 106.56(15) yes
Li1 . C3 C7 . 125.35(16) yes
C2 . C3 C7 . 125.96(19) yes
C4 . C3 C7 . 127.27(19) yes
Li1 . C4 Li1 2_666 142.64(9) yes
Li1 . C4 C1 2_666 122.84(14) yes
Li1 2_666 C4 C1 2_666 69.97(12) yes
Li1 . C4 C3 . 69.78(12) yes
Li1 2_666 C4 C3 . 122.85(14) yes
C1 2_666 C4 C3 . 143.94(17) yes
Li1 . C4 C4 2_666 71.46(14) yes
Li1 2_666 C4 C4 2_666 71.18(14) yes
C1 2_666 C4 C4 2_666 108.10(18) yes
C3 . C4 C4 2_666 107.96(18) yes
C1 . C5 H51 . 112.0(17) no
C1 . C5 H52 . 111.6(19) no
H51 . C5 H52 . 111(2) no
C1 . C5 H53 . 113.0(18) no
H51 . C5 H53 . 104(2) no
H52 . C5 H53 . 105(2) no
C2 . C6 H61 . 112(2) no
C2 . C6 H62 . 113.1(16) no
H61 . C6 H62 . 109(2) no
C2 . C6 H63 . 109(2) no
H61 . C6 H63 . 103(2) no
H62 . C6 H63 . 109(2) no
C3 . C7 H71 . 110.4(18) no
C3 . C7 H72 . 109.9(19) no
H71 . C7 H72 . 105(2) no
C3 . C7 H73 . 113(2) no
H71 . C7 H73 . 107(3) no
H72 . C7 H73 . 110(3) no
Li1 . N1 C8 . 105.85(15) yes
Li1 . N1 C10 . 106.12(17) yes
C8 . N1 C10 . 111.7(2) yes
Li1 . N1 C11 . 114.19(17) yes
C8 . N1 C11 . 107.9(2) yes
C10 . N1 C11 . 111.1(2) yes
N1 . C8 C9 . 113.7(2) yes
N1 . C8 H81 . 108.406 no
C9 . C8 H81 . 108.406 no
N1 . C8 H82 . 108.405 no
C9 . C8 H82 . 108.405 no
H81 . C8 H82 . 109.466 no
C8 . C9 N2 . 112.3(2) yes
C8 . C9 H91 . 108.770 no
N2 . C9 H91 . 108.770 no
C8 . C9 H92 . 108.772 no
N2 . C9 H92 . 108.771 no
H91 . C9 H92 . 109.466 no
Li1 . N2 C9 . 107.22(15) yes
Li1 . N2 C12 . 104.44(15) yes
C9 . N2 C12 . 114.3(2) yes
Li1 . N2 C13 . 115.40(16) yes
C9 . N2 C13 . 107.76(19) yes
C12 . N2 C13 . 107.98(18) yes
N1 . C10 H101 . 109.466 no
N1 . C10 H102 . 109.467 no
H101 . C10 H102 . 109.475 no
N1 . C10 H103 . 109.467 no
H101 . C10 H103 . 109.475 no
H102 . C10 H103 . 109.477 no
N1 . C11 H111 . 109.467 no
N1 . C11 H112 . 109.466 no
H111 . C11 H112 . 109.476 no
N1 . C11 H113 . 109.467 no
H111 . C11 H113 . 109.476 no
H112 . C11 H113 . 109.476 no
N2 . C12 H121 . 109.467 no
N2 . C12 H122 . 109.466 no
H121 . C12 H122 . 109.475 no
N2 . C12 H123 . 109.467 no
H121 . C12 H123 . 109.476 no
H122 . C12 H123 . 109.476 no
N2 . C13 H131 . 109.467 no
N2 . C13 H132 . 109.467 no
H131 . C13 H132 . 109.476 no
N2 . C13 H133 . 109.467 no
H131 . C13 H133 . 109.475 no
H132 . C13 H133 . 109.476 no

loop_
_geom_bond_atom_site_label_1
_geom_bond_atom_site_label_2
_geom_bond_site_symmetry_2
_geom_bond_distance
_geom_bond_publ_flag
Li1 C1 . 2.224(3) yes
Li1 C2 . 2.211(3) yes
Li1 C3 . 2.217(4) yes
Li1 C4 . 2.255(3) yes
Li1 C4 2_666 2.258(3) yes
Li1 N1 . 2.189(3) yes
Li1 N2 . 2.158(3) yes
C1 C2 . 1.421(3) yes
C1 C4 2_666 1.440(2) yes
C1 C5 . 1.504(3) yes
C2 C3 . 1.417(3) yes
C2 C6 . 1.509(3) yes
C3 C4 . 1.441(2) yes
C3 C7 . 1.501(3) yes
C4 C4 2_666 1.446(3) yes
C5 H51 . 1.02(3) no
C5 H52 . 0.97(3) no
C5 H53 . 0.94(3) no
C6 H61 . 0.99(3) no
C6 H62 . 1.00(3) no
C6 H63 . 0.99(3) no
C7 H71 . 0.98(3) no
C7 H72 . 1.03(3) no
C7 H73 . 0.99(4) no
N1 C8 . 1.466(3) yes
N1 C10 . 1.446(3) yes
N1 C11 . 1.460(3) yes
C8 C9 . 1.473(4) yes
C8 H81 . 1.000 no
C8 H82 . 1.000 no
C9 N2 . 1.474(3) yes
C9 H91 . 1.000 no
C9 H92 . 1.000 no
N2 C12 . 1.448(3) yes
N2 C13 . 1.459(3) yes
C10 H101 . 1.000 no
C10 H102 . 1.000 no
C10 H103 . 1.000 no
C11 H111 . 1.000 no
C11 H112 . 1.000 no
C11 H113 . 1.000 no
C12 H121 . 1.000 no
C12 H122 . 1.000 no
C12 H123 . 1.000 no
C13 H131 . 1.000 no
C13 H132 . 1.000 no
C13 H133 . 1.000 no
